data_7122086
loop_
_publ_author_name
'Inoue, Yuta'
'Hatayama, Takahiro'
'Kawasaki-Takasuka, Tomoko'
'Agou, Tomohiro'
'Kubota, Toshio'
'Yamazaki, Takashi'

_publ_section_title
;
 Stereoselective aldol reactions using pseudo C<sub>2</sub> symmetric
 1-benzyl-4-(trifluoromethyl)piperidine-2,6-dione.
;
_journal_issue 71
_journal_name_full 'Chemical communications (Cambridge, England)'
_journal_page_first 9913
_journal_page_last 9916
_journal_paper_doi 10.1039/c8cc05458d
_journal_volume 54
_journal_year 2018
_chemical_formula_moiety '2(C18 H22 F3 N O3)'
_chemical_formula_sum 'C36 H44 F6 N2 O6'
_chemical_formula_weight 714.73
_chemical_melting_point 469.8(11)
_chemical_name_systematic
(2S*,3R*,4R*)-N-Benzyl-2-(tert-butyl)-tetrahydro-6-oxo-4-(trifluoromethyl)-2H-pyran-3-carboxamide
_space_group_crystal_system monoclinic
_space_group_IT_number 14
_space_group_name_Hall '-P 2yn'
_space_group_name_H-M_alt 'P 1 21/n 1'
_symmetry_space_group_name_Hall '-P 2yn'
_symmetry_space_group_name_H-M 'P 1 21/n 1'
_atom_sites_solution_hydrogens geom
_audit_creation_date 2015-11-30
_audit_creation_method
;
Olex2 1.2
(compiled 2015.09.30 svn.r3233 for OlexSys, GUI svn.r5103)
;
_audit_update_record
;
2018-07-06 deposited with the CCDC.
2018-08-06 downloaded from the CCDC.
;
_cell_angle_alpha 90
_cell_angle_beta 94.711(7)
_cell_angle_gamma 90
_cell_formula_units_Z 2
_cell_length_a 11.0908(7)
_cell_length_b 9.2610(6)
_cell_length_c 16.8687(12)
_cell_measurement_reflns_used 15487
_cell_measurement_temperature 293
_cell_measurement_theta_max 27.5
_cell_measurement_theta_min 3.1
_cell_volume 1726.8(2)
_computing_cell_refinement
;
CrystalClear-SM Auto 2.0 r1 (Rigaku, 2009)
;
_computing_data_collection
;
CrystalClear-SM Auto 2.0 r1 (Rigaku, 2009)
;
_computing_data_reduction
;
CrystalClear-SM Auto 2.0 r1 (Rigaku, 2009)
;
_computing_molecular_graphics 'Olex2 (Dolomanov et al., 2009)'
_computing_publication_material 'Olex2 (Dolomanov et al., 2009)'
_computing_structure_refinement 'ShelXL (Sheldrick, 2015)'
_computing_structure_solution 'ShelXS (Sheldrick, 2008)'
_diffrn_ambient_temperature 293
_diffrn_detector CCD
_diffrn_detector_area_resol_mean 13.6612
_diffrn_measured_fraction_theta_full 0.998
_diffrn_measured_fraction_theta_max 0.998
_diffrn_measurement_details
;
scan:
    Number of images: 180
               Slice: -60.0000 - 120.0000
         Image width: 1.0000
            Exp time: 10.0000
       Rotation axis: Omega
               Omega: 0.0000
                 Chi: 54.0000
                 Phi: 0.0000
                 XTD: 50.0000
              2theta: 30.0000
scan:
    Number of images: 180
               Slice: -60.0000 - 120.0000
         Image width: 1.0000
            Exp time: 10.0000
       Rotation axis: Omega
               Omega: 0.0000
                 Chi: 54.0000
                 Phi: 120.0000
                 XTD: 50.0000
              2theta: 30.0000
scan:
    Number of images: 180
               Slice: -60.0000 - 120.0000
         Image width: 1.0000
            Exp time: 10.0000
       Rotation axis: Omega
               Omega: 0.0000
                 Chi: 54.0000
                 Phi: 240.0000
                 XTD: 50.0000
              2theta: 30.0000
;
_diffrn_measurement_device
;
XtaLABmini: Fixed Chi 2 circle
;
_diffrn_measurement_device_type
;
Rigaku Mercury375R (2x2 bin mode)
;
_diffrn_measurement_method 'profile data from \w-scans'
_diffrn_measurement_specimen_support Fiber
_diffrn_orient_matrix_type d*Trek
_diffrn_orient_matrix_UB_11 0.034031
_diffrn_orient_matrix_UB_12 -0.081761
_diffrn_orient_matrix_UB_13 0.018318
_diffrn_orient_matrix_UB_21 0.017176
_diffrn_orient_matrix_UB_22 -0.016440
_diffrn_orient_matrix_UB_23 -0.105293
_diffrn_orient_matrix_UB_31 0.056026
_diffrn_orient_matrix_UB_32 0.019147
_diffrn_orient_matrix_UB_33 0.006150
_diffrn_radiation_monochromator 'Graphite Monochromator'
_diffrn_radiation_type MoK\a
_diffrn_radiation_wavelength 0.71075
_diffrn_reflns_av_R_equivalents 0.0250
_diffrn_reflns_av_unetI/netI 0.0184
_diffrn_reflns_Laue_measured_fraction_full 0.998
_diffrn_reflns_Laue_measured_fraction_max 0.998
_diffrn_reflns_limit_h_max 14
_diffrn_reflns_limit_h_min -14
_diffrn_reflns_limit_k_max 12
_diffrn_reflns_limit_k_min -12
_diffrn_reflns_limit_l_max 21
_diffrn_reflns_limit_l_min -21
_diffrn_reflns_number 17619
_diffrn_reflns_point_group_measured_fraction_full 0.998
_diffrn_reflns_point_group_measured_fraction_max 0.998
_diffrn_reflns_theta_full 25.242
_diffrn_reflns_theta_max 27.484
_diffrn_reflns_theta_min 3.056
_diffrn_source 'Sealed Tube'
_diffrn_source_current 12.0
_diffrn_source_power 0.6
_diffrn_source_voltage 50.0
_exptl_absorpt_coefficient_mu 0.114
_exptl_absorpt_correction_T_max 1.000
_exptl_absorpt_correction_T_min 0.875
_exptl_absorpt_correction_type multi-scan
_exptl_crystal_colour Colorless
_exptl_crystal_density_diffrn 1.375
_exptl_crystal_description Prism
_exptl_crystal_F_000 752
_exptl_crystal_size_max 0.424
_exptl_crystal_size_mid 0.343
_exptl_crystal_size_min 0.296
_refine_diff_density_max 0.295
_refine_diff_density_min -0.199
_refine_diff_density_rms 0.037
_refine_ls_extinction_method none
_refine_ls_goodness_of_fit_ref 1.036
_refine_ls_hydrogen_treatment constr
_refine_ls_matrix_type full
_refine_ls_number_parameters 229
_refine_ls_number_reflns 3941
_refine_ls_number_restraints 0
_refine_ls_restrained_S_all 1.036
_refine_ls_R_factor_all 0.0475
_refine_ls_R_factor_gt 0.0385
_refine_ls_shift/su_max 0.000
_refine_ls_shift/su_mean 0.000
_refine_ls_structure_factor_coef Fsqd
_refine_ls_weighting_details 'w=1/[\s^2^(Fo^2^)+(0.0431P)^2^+0.5401P] where P=(Fo^2^+2Fc^2^)/3'
_refine_ls_weighting_scheme calc
_refine_ls_wR_factor_gt 0.0926
_refine_ls_wR_factor_ref 0.0974
_reflns_Friedel_coverage 0.000
_reflns_number_gt 3320
_reflns_number_total 3941
_reflns_threshold_expression 'I > 2\s(I)'
_cod_data_source_file c8cc05458d2.cif
_cod_data_source_block shelx_CCDC1
_cod_depositor_comments
;
The following automatic conversions were performed:

'_chemical_melting_point' value '468.7-470.9' was changed to
'469.8(11)' - the average value was taken and precision was
estimated.

'_exptl_absorpt_correction_type' value 'Multi-scan' changed to
'multi-scan' according to
/home/data/users/saulius/crontab/automatic-downloads/rss-feeds/RSC/lib/dictionaries/cif_core.dic
dictionary named 'cif_core.dic' version 2.4.2 from 2011-04-26.

Automatic conversion script
Id: cif_fix_values 4973 2017-02-22 13:04:09Z antanas 

 Adding full bibliography for 7122084--7122089.cif.
;
_cod_database_code 7122086
_shelxl_version_number 2013-4
_shelx_space_group_comment
;
The symmetry employed for this shelxl refinement is uniquely defined
by the following loop, which should always be used as a source of
symmetry information in preference to the above space-group names.
They are only intended as comments.
;
_shelx_estimated_absorpt_t_max 0.967
_shelx_estimated_absorpt_t_min 0.953
_olex2_refinement_description
;
1. Fixed Uiso
 At 1.2 times of:
  All C(H) groups, All C(H,H) groups, All N(H) groups
 At 1.5 times of:
  All C(H,H,H) groups
2.a Ternary CH refined with riding coordinates:
 C8(H8), C11(H11), C14(H14)
2.b Secondary CH2 refined with riding coordinates:
 C9(H9A,H9B), C24(H24A,H24B)
2.c Aromatic/amide H refined with riding coordinates:
 N7(H7), C16(H16), C18(H18), C21(H21), C22(H22), C25(H25)
2.d Idealised Me refined as rotating group:
 C19(H19A,H19B,H19C), C20(H20A,H20B,H20C), C23(H23A,H23B,H23C)
;
_olex2_submission_special_instructions 'No special instructions were received'

loop_
_space_group_symop_operation_xyz
'x, y, z'
'-x+1/2, y+1/2, -z+1/2'
'-x, -y, -z'
'x-1/2, -y-1/2, z-1/2'

loop_
_atom_site_label
_atom_site_type_symbol
_atom_site_fract_x
_atom_site_fract_y
_atom_site_fract_z
_atom_site_U_iso_or_equiv
_atom_site_adp_type
_atom_site_occupancy
_atom_site_site_symmetry_order
_atom_site_calc_flag
_atom_site_refinement_flags_posn
O1 O 0.80548(7) 0.14949(9) 0.19733(5) 0.02671(19) Uani 1 1 d .
O2 O 0.61264(8) -0.04558(9) 0.23472(6) 0.0322(2) Uani 1 1 d .
O3 O 0.92399(8) 0.07443(10) 0.29926(6) 0.0345(2) Uani 1 1 d .
F4 F 0.42990(8) 0.31979(13) 0.32233(5) 0.0605(3) Uani 1 1 d .
F5 F 0.56386(8) 0.33254(11) 0.42117(5) 0.0517(3) Uani 1 1 d .
F6 F 0.50402(9) 0.12660(11) 0.37590(6) 0.0528(3) Uani 1 1 d .
N7 N 0.42814(9) 0.03794(13) 0.19051(6) 0.0319(3) Uani 1 1 d .
H7 H 0.3863 0.1110 0.1728 0.038 Uiso 1 1 calc R
C8 C 0.70220(10) 0.23483(13) 0.16519(7) 0.0242(2) Uani 1 1 d .
H8 H 0.7254 0.3364 0.1725 0.029 Uiso 1 1 calc R
C9 C 0.74426(11) 0.18709(14) 0.33353(7) 0.0278(3) Uani 1 1 d .
H9A H 0.7874 0.2513 0.3714 0.033 Uiso 1 1 calc R
H9B H 0.7185 0.1042 0.3630 0.033 Uiso 1 1 calc R
C10 C 0.83154(11) 0.13555(13) 0.27603(7) 0.0257(2) Uani 1 1 d .
C11 C 0.63144(11) 0.26556(13) 0.29786(7) 0.0259(3) Uani 1 1 d .
H11 H 0.6536 0.3674 0.2928 0.031 Uiso 1 1 calc R
C12 C 0.54637(11) 0.05548(13) 0.21368(7) 0.0251(2) Uani 1 1 d .
C13 C 0.33146(11) -0.13717(15) 0.27700(7) 0.0300(3) Uani 1 1 d .
C14 C 0.59195(10) 0.21096(13) 0.21320(7) 0.0238(2) Uani 1 1 d .
H14 H 0.5259 0.2726 0.1907 0.029 Uiso 1 1 calc R
C15 C 0.53206(12) 0.25991(16) 0.35383(8) 0.0347(3) Uani 1 1 d .
C16 C 0.38250(12) -0.25242(17) 0.32019(8) 0.0374(3) Uani 1 1 d .
H16 H 0.4422 -0.3078 0.2992 0.045 Uiso 1 1 calc R
C17 C 0.68898(11) 0.20790(14) 0.07457(7) 0.0284(3) Uani 1 1 d .
C18 C 0.24335(13) -0.05519(15) 0.30968(9) 0.0380(3) Uani 1 1 d .
H18 H 0.2087 0.0226 0.2814 0.046 Uiso 1 1 calc R
C19 C 0.66945(14) 0.04897(15) 0.05226(8) 0.0381(3) Uani 1 1 d .
H19A H 0.7349 -0.0076 0.0766 0.057 Uiso 1 1 calc GR
H19B H 0.6666 0.0387 -0.0045 0.057 Uiso 1 1 calc GR
H19C H 0.5945 0.0162 0.0707 0.057 Uiso 1 1 calc GR
C20 C 0.58237(14) 0.29706(17) 0.03808(8) 0.0416(3) Uani 1 1 d .
H20A H 0.5081 0.2566 0.0534 0.062 Uiso 1 1 calc GR
H20B H 0.5822 0.2957 -0.0188 0.062 Uiso 1 1 calc GR
H20C H 0.5899 0.3948 0.0568 0.062 Uiso 1 1 calc GR
C21 C 0.25762(14) -0.20367(19) 0.42614(9) 0.0450(4) Uani 1 1 d .
H21 H 0.2328 -0.2261 0.4760 0.054 Uiso 1 1 calc R
C22 C 0.20653(14) -0.08792(17) 0.38396(9) 0.0431(4) Uani 1 1 d .
H22 H 0.1475 -0.0322 0.4055 0.052 Uiso 1 1 calc R
C23 C 0.80574(14) 0.26097(19) 0.04086(9) 0.0443(4) Uani 1 1 d .
H23A H 0.8185 0.3608 0.0543 0.067 Uiso 1 1 calc GR
H23B H 0.7986 0.2502 -0.0159 0.067 Uiso 1 1 calc GR
H23C H 0.8730 0.2050 0.0632 0.067 Uiso 1 1 calc GR
C24 C 0.36955(12) -0.10297(16) 0.19491(8) 0.0359(3) Uani 1 1 d .
H24A H 0.4249 -0.1771 0.1796 0.043 Uiso 1 1 calc R
H24B H 0.2988 -0.1052 0.1571 0.043 Uiso 1 1 calc R
C25 C 0.34520(14) -0.28567(19) 0.39435(9) 0.0460(4) Uani 1 1 d .
H25 H 0.3794 -0.3636 0.4228 0.055 Uiso 1 1 calc R

loop_
_atom_site_aniso_label
_atom_site_aniso_U_11
_atom_site_aniso_U_22
_atom_site_aniso_U_33
_atom_site_aniso_U_23
_atom_site_aniso_U_13
_atom_site_aniso_U_12
O1 0.0240(4) 0.0288(4) 0.0274(4) -0.0003(3) 0.0025(3) 0.0009(3)
O2 0.0301(5) 0.0253(4) 0.0406(5) 0.0050(4) -0.0005(4) -0.0010(4)
O3 0.0289(5) 0.0357(5) 0.0384(5) 0.0025(4) -0.0003(4) 0.0059(4)
F4 0.0370(5) 0.1041(9) 0.0413(5) 0.0089(5) 0.0087(4) 0.0284(5)
F5 0.0534(5) 0.0723(7) 0.0306(4) -0.0142(4) 0.0105(4) 0.0011(5)
F6 0.0542(6) 0.0589(6) 0.0482(5) 0.0072(4) 0.0222(4) -0.0124(5)
N7 0.0253(5) 0.0388(6) 0.0311(6) 0.0071(5) 0.0001(4) -0.0048(5)
C8 0.0252(6) 0.0222(6) 0.0256(6) 0.0019(4) 0.0039(5) -0.0003(4)
C9 0.0284(6) 0.0299(6) 0.0248(6) 0.0003(5) 0.0012(5) -0.0004(5)
C10 0.0256(6) 0.0213(5) 0.0298(6) 0.0003(5) 0.0010(5) -0.0043(5)
C11 0.0295(6) 0.0242(6) 0.0243(6) 0.0013(5) 0.0046(5) 0.0008(5)
C12 0.0254(6) 0.0297(6) 0.0206(5) 0.0022(5) 0.0034(4) -0.0025(5)
C13 0.0253(6) 0.0360(7) 0.0287(6) -0.0038(5) 0.0018(5) -0.0111(5)
C14 0.0239(6) 0.0243(6) 0.0231(6) 0.0034(4) 0.0024(4) 0.0026(4)
C15 0.0322(7) 0.0465(8) 0.0257(6) 0.0006(6) 0.0044(5) 0.0053(6)
C16 0.0275(6) 0.0464(8) 0.0385(7) -0.0015(6) 0.0044(5) -0.0001(6)
C17 0.0315(6) 0.0305(6) 0.0240(6) 0.0022(5) 0.0060(5) -0.0004(5)
C18 0.0374(7) 0.0335(7) 0.0435(8) 0.0012(6) 0.0059(6) -0.0023(6)
C19 0.0513(8) 0.0351(7) 0.0278(7) -0.0043(5) 0.0028(6) -0.0016(6)
C20 0.0474(8) 0.0493(9) 0.0282(7) 0.0067(6) 0.0032(6) 0.0113(7)
C21 0.0424(8) 0.0648(10) 0.0284(7) 0.0007(7) 0.0068(6) -0.0092(7)
C22 0.0394(8) 0.0479(9) 0.0437(8) -0.0106(7) 0.0138(6) -0.0045(7)
C23 0.0432(8) 0.0579(10) 0.0338(7) 0.0010(7) 0.0148(6) -0.0097(7)
C24 0.0318(7) 0.0460(8) 0.0298(7) -0.0022(6) 0.0023(5) -0.0149(6)
C25 0.0388(8) 0.0589(10) 0.0397(8) 0.0125(7) 0.0004(6) 0.0013(7)

loop_
_atom_type_symbol
_atom_type_description
_atom_type_scat_dispersion_real
_atom_type_scat_dispersion_imag
_atom_type_scat_source
C C 0.0033 0.0016 'International Tables Vol C Tables 4.2.6.8 and 6.1.1.4'
H H 0.0000 0.0000 'International Tables Vol C Tables 4.2.6.8 and 6.1.1.4'
F F 0.0171 0.0103 'International Tables Vol C Tables 4.2.6.8 and 6.1.1.4'
N N 0.0061 0.0033 'International Tables Vol C Tables 4.2.6.8 and 6.1.1.4'
O O 0.0106 0.0060 'International Tables Vol C Tables 4.2.6.8 and 6.1.1.4'

loop_
_geom_angle_atom_site_label_1
_geom_angle_atom_site_label_2
_geom_angle_atom_site_label_3
_geom_angle
C10 O1 C8 121.24(9)
C12 N7 C24 121.26(11)
O1 C8 C14 111.14(9)
O1 C8 C17 106.76(9)
C14 C8 C17 118.91(10)
C10 C9 C11 116.56(10)
O1 C10 C9 120.68(10)
O3 C10 O1 118.31(11)
O3 C10 C9 120.92(11)
C9 C11 C14 111.69(10)
C15 C11 C9 110.72(10)
C15 C11 C14 113.63(10)
O2 C12 N7 122.60(12)
O2 C12 C14 122.11(10)
N7 C12 C14 115.29(11)
C16 C13 C18 118.89(13)
C16 C13 C24 120.60(13)
C18 C13 C24 120.50(13)
C8 C14 C11 105.23(9)
C12 C14 C8 114.62(10)
C12 C14 C11 111.90(9)
F4 C15 F5 106.55(12)
F4 C15 F6 106.65(12)
F4 C15 C11 112.13(11)
F5 C15 C11 110.94(11)
F6 C15 F5 106.19(11)
F6 C15 C11 113.92(11)
C25 C16 C13 120.44(14)
C19 C17 C8 113.51(10)
C19 C17 C23 108.85(12)
C20 C17 C8 108.58(10)
C20 C17 C19 109.34(11)
C20 C17 C23 108.99(11)
C23 C17 C8 107.47(10)
C22 C18 C13 120.68(14)
C25 C21 C22 120.00(14)
C21 C22 C18 119.83(14)
N7 C24 C13 113.05(11)
C21 C25 C16 120.16(15)

loop_
_geom_bond_atom_site_label_1
_geom_bond_atom_site_label_2
_geom_bond_distance
O1 C8 1.4590(14)
O1 C10 1.3413(15)
O2 C12 1.2244(15)
O3 C10 1.2080(15)
F4 C15 1.3322(16)
F5 C15 1.3421(16)
F6 C15 1.3337(18)
N7 C12 1.3470(15)
N7 C24 1.4624(17)
C8 C14 1.5370(16)
C8 C17 1.5439(16)
C9 C10 1.5033(17)
C9 C11 1.5272(17)
C11 C14 1.5441(16)
C11 C15 1.5099(17)
C12 C14 1.5264(17)
C13 C16 1.387(2)
C13 C18 1.387(2)
C13 C24 1.5142(18)
C16 C25 1.384(2)
C17 C19 1.5302(18)
C17 C20 1.5294(18)
C17 C23 1.5371(18)
C18 C22 1.383(2)
C21 C22 1.382(2)
C21 C25 1.376(2)
